data_4340200
loop_
_publ_author_name
'Kong, Deyuan'
'Zo\~n, Jerzy'
'McBee, Jennifer'
'Clearfield, Abraham'

_publ_section_title
;
 Rational design and synthesis of porous organic-inorganic hybrid
 frameworks constructed by 1,3,5-benzenetriphosphonic acid and pyridine
 synthons.
;
_journal_issue 3
_journal_name_full 'Inorganic chemistry'
_journal_page_first 977
_journal_page_last 986
_journal_paper_doi 10.1021/ic0509377
_journal_volume 45
_journal_year 2006
_chemical_formula_sum 'C16 H15 Cu N2 O9 P3'
_chemical_formula_weight 535.75
_chemical_name_systematic
; 
 ? 
;
_space_group_IT_number 2
_symmetry_cell_setting triclinic
_symmetry_space_group_name_Hall '-P 1'
_symmetry_space_group_name_H-M 'P -1'
_atom_sites_solution_hydrogens geom
_atom_sites_solution_primary direct
_atom_sites_solution_secondary difmap
_audit_creation_method SHELXL-97
_cell_angle_alpha 102.345(2)
_cell_angle_beta 94.634(2)
_cell_angle_gamma 113.694(2)
_cell_formula_units_Z 2
_cell_length_a 8.1224(11)
_cell_length_b 8.4351(12)
_cell_length_c 16.413(2)
_cell_measurement_temperature 110(2)
_cell_volume 988.3(2)
_computing_cell_refinement 'Bruker SMART'
_computing_data_collection 'Bruker SMART'
_computing_data_reduction 'Bruker SAINT'
_computing_molecular_graphics 'Bruker SHELXTL'
_computing_publication_material 'Bruker SHELXTL'
_computing_structure_refinement 'SHELXL-97 (Sheldrick, 1997)'
_computing_structure_solution 'SHELXS-97 (Sheldrick, 1990)'
_diffrn_ambient_temperature 110(2)
_diffrn_measured_fraction_theta_full 0.986
_diffrn_measured_fraction_theta_max 0.986
_diffrn_measurement_device_type 'CCD area detector'
_diffrn_measurement_method 'phi and omega scans'
_diffrn_radiation_monochromator graphite
_diffrn_radiation_source 'fine-focus sealed tube'
_diffrn_radiation_type MoK\a
_diffrn_radiation_wavelength 0.71073
_diffrn_reflns_av_R_equivalents 0.0392
_diffrn_reflns_av_sigmaI/netI 0.0497
_diffrn_reflns_limit_h_max 10
_diffrn_reflns_limit_h_min -10
_diffrn_reflns_limit_k_max 10
_diffrn_reflns_limit_k_min -10
_diffrn_reflns_limit_l_max 21
_diffrn_reflns_limit_l_min -21
_diffrn_reflns_number 11840
_diffrn_reflns_theta_full 27.60
_diffrn_reflns_theta_max 27.60
_diffrn_reflns_theta_min 1.29
_diffrn_standards_decay_% <1.0
_exptl_absorpt_coefficient_mu 1.403
_exptl_absorpt_correction_type none
_exptl_crystal_colour blue
_exptl_crystal_density_diffrn 1.800
_exptl_crystal_density_meas 0
_exptl_crystal_density_method 'not measured'
_exptl_crystal_description block
_exptl_crystal_F_000 542
_exptl_crystal_size_max 0.14
_exptl_crystal_size_mid 0.04
_exptl_crystal_size_min 0.03
_refine_diff_density_max 0.390
_refine_diff_density_min -0.501
_refine_diff_density_rms 0.088
_refine_ls_extinction_method none
_refine_ls_goodness_of_fit_ref 1.020
_refine_ls_hydrogen_treatment mixed
_refine_ls_matrix_type full
_refine_ls_number_parameters 340
_refine_ls_number_reflns 4516
_refine_ls_number_restraints 0
_refine_ls_restrained_S_all 1.020
_refine_ls_R_factor_all 0.0475
_refine_ls_R_factor_gt 0.0356
_refine_ls_shift/su_max 0.015
_refine_ls_shift/su_mean 0.001
_refine_ls_structure_factor_coef Fsqd
_refine_ls_weighting_details 'calc w=1/[\s^2^(Fo^2^)+(0.0288P)^2^+1.0984P] where P=(Fo^2^+2Fc^2^)/3'
_refine_ls_weighting_scheme calc
_refine_ls_wR_factor_gt 0.0764
_refine_ls_wR_factor_ref 0.0808
_reflns_number_gt 3792
_reflns_number_total 4516
_reflns_threshold_expression >2sigma(I)
_cod_data_source_file ic0509377si20051121_123724.cif
_cod_data_source_block compound_2
_cod_depositor_comments
;
The following automatic conversions were performed:

'_symmetry_cell_setting' value 'Triclinic' changed to 'triclinic'
according to
/usr/data/users/saulius/automatic-downloads/retrospective/ACS/lib/dictionaries/cif_core.dic
dictionary named 'cif_core.dic' version 2.4.2 from 2011-04-26.

Automatic conversion script
Id: cif_fix_values 2281 2013-09-26 08:29:07Z andrius 
;
_cod_original_sg_symbol_H-M P-1
_cod_database_code 4340200

loop_
_symmetry_equiv_pos_as_xyz
'x, y, z'
'-x, -y, -z'

loop_
_atom_site_label
_atom_site_type_symbol
_atom_site_fract_x
_atom_site_fract_y
_atom_site_fract_z
_atom_site_U_iso_or_equiv
_atom_site_adp_type
_atom_site_occupancy
_atom_site_symmetry_multiplicity
_atom_site_calc_flag
Cu1 Cu 0.78597(4) 0.77693(4) 0.753064(19) 0.00803(9) Uani 1 1 d
P1 P 0.93859(9) 0.55003(8) 0.62194(4) 0.00846(14) Uani 1 1 d
P2 P 0.53446(9) 0.86255(8) 0.88073(4) 0.00823(14) Uani 1 1 d
P3 P 0.20544(9) 0.11816(8) 0.74372(4) 0.00918(14) Uani 1 1 d
N1 N 0.6796(3) 0.8522(3) 0.65914(14) 0.0116(4) Uani 1 1 d
N2 N 0.8604(3) 0.6759(3) 0.84323(13) 0.0105(4) Uani 1 1 d
C1 C 0.6498(4) 1.0003(4) 0.67852(17) 0.0140(5) Uani 1 1 d
C2 C 0.5800(4) 1.0609(4) 0.61900(17) 0.0139(5) Uani 1 1 d
H2 H 0.576(4) 1.164(4) 0.6366(18) 0.011(7) Uiso 1 1 d
C3 C 0.5381(3) 0.9697(3) 0.53306(16) 0.0125(5) Uani 1 1 d
C4 C 0.5723(4) 0.8181(4) 0.51305(18) 0.0225(7) Uani 1 1 d
H4 H 0.549(5) 0.740(5) 0.454(2) 0.035(10) Uiso 1 1 d
C5 C 0.6394(4) 0.7637(4) 0.57667(18) 0.0209(6) Uani 1 1 d
H5 H 0.664(5) 0.661(5) 0.564(2) 0.035(10) Uiso 1 1 d
C6 C 0.8007(4) 0.4988(4) 0.83229(17) 0.0148(6) Uani 1 1 d
H6 H 0.719(4) 0.425(4) 0.7820(19) 0.015(8) Uiso 1 1 d
C7 C 0.8518(4) 0.4251(4) 0.89194(18) 0.0176(6) Uani 1 1 d
H7 H 0.805(4) 0.298(5) 0.880(2) 0.029(9) Uiso 1 1 d
C8 C 0.9706(3) 0.5370(3) 0.96719(16) 0.0112(5) Uani 1 1 d
C9 C 1.0297(4) 0.7210(4) 0.97870(18) 0.0179(6) Uani 1 1 d
H9 H 1.106(4) 0.802(4) 1.025(2) 0.023(9) Uiso 1 1 d
C10 C 0.9733(4) 0.7850(4) 0.91595(17) 0.0159(6) Uani 1 1 d
H10 H 1.022(4) 0.914(4) 0.9249(17) 0.011(7) Uiso 1 1 d
C11 C 1.0971(3) 0.5214(3) 0.69402(16) 0.0100(5) Uani 1 1 d
C12 C 1.0933(4) 0.3538(3) 0.69126(17) 0.0115(5) Uani 1 1 d
H12 H 1.007(4) 0.251(4) 0.6497(19) 0.012(7) Uiso 1 1 d
C13 C 0.3537(3) 0.6595(3) 0.81258(16) 0.0098(5) Uani 1 1 d
C14 C 0.3453(3) 0.4890(3) 0.81041(16) 0.0104(5) Uani 1 1 d
H14 H 0.428(4) 0.477(4) 0.850(2) 0.020(8) Uiso 1 1 d
C15 C 0.2165(3) 0.3367(3) 0.74989(16) 0.0098(5) Uani 1 1 d
C16 C 0.2288(4) 0.6730(3) 0.75471(17) 0.0117(5) Uani 1 1 d
H16 H 0.236(4) 0.787(4) 0.7565(19) 0.023(8) Uiso 1 1 d
O1 O 0.8375(3) 0.3668(3) 0.55367(12) 0.0123(4) Uani 1 1 d
O2 O 0.7968(2) 0.5806(2) 0.66815(11) 0.0103(4) Uani 1 1 d
O3 O 1.0470(2) 0.6997(2) 0.58329(11) 0.0120(4) Uani 1 1 d
O4 O 0.6985(2) 0.9114(2) 0.83810(11) 0.0103(4) Uani 1 1 d
O5 O 0.5807(3) 0.8173(3) 0.96429(12) 0.0140(4) Uani 1 1 d
H5A H 0.566(5) 0.867(5) 1.004(2) 0.035(11) Uiso 1 1 d
O6 O 0.4666(2) 1.0078(2) 0.89738(11) 0.0107(4) Uani 1 1 d
O7 O 0.0580(2) 0.0032(2) 0.78129(11) 0.0130(4) Uani 1 1 d
O8 O 0.1857(3) 0.0413(3) 0.64648(12) 0.0138(4) Uani 1 1 d
H8A H 0.139(5) -0.067(5) 0.628(2) 0.042(12) Uiso 1 1 d
O9 O 0.4012(2) 0.1589(2) 0.78747(12) 0.0129(4) Uani 1 1 d
H9A H 0.411(6) 0.110(6) 0.828(3) 0.054(13) Uiso 1 1 d
H1 H 0.681(4) 1.064(4) 0.736(2) 0.017(8) Uiso 1 1 d
H1A H 0.878(5) 0.358(5) 0.520(2) 0.037(13) Uiso 1 1 d

loop_
_atom_site_aniso_label
_atom_site_aniso_U_11
_atom_site_aniso_U_22
_atom_site_aniso_U_33
_atom_site_aniso_U_23
_atom_site_aniso_U_13
_atom_site_aniso_U_12
Cu1 0.00997(16) 0.00929(16) 0.00688(15) 0.00284(12) 0.00133(11) 0.00586(12)
P1 0.0104(3) 0.0078(3) 0.0082(3) 0.0019(2) 0.0015(2) 0.0051(3)
P2 0.0109(3) 0.0073(3) 0.0073(3) 0.0015(2) 0.0012(2) 0.0051(3)
P3 0.0108(3) 0.0064(3) 0.0108(3) 0.0028(2) 0.0011(2) 0.0040(3)
N1 0.0125(11) 0.0132(11) 0.0101(11) 0.0028(9) 0.0015(8) 0.0067(9)
N2 0.0102(10) 0.0119(11) 0.0104(10) 0.0039(9) 0.0023(8) 0.0053(9)
C1 0.0185(14) 0.0144(13) 0.0097(13) 0.0023(11) 0.0019(11) 0.0082(11)
C2 0.0170(14) 0.0119(13) 0.0175(14) 0.0070(11) 0.0061(11) 0.0088(11)
C3 0.0097(12) 0.0135(13) 0.0147(13) 0.0057(11) 0.0006(10) 0.0047(10)
C4 0.0338(17) 0.0263(16) 0.0113(14) -0.0005(12) -0.0025(12) 0.0209(14)
C5 0.0343(17) 0.0222(15) 0.0119(13) 0.0000(12) -0.0023(12) 0.0211(14)
C6 0.0162(14) 0.0119(13) 0.0112(13) 0.0037(11) -0.0030(11) 0.0018(11)
C7 0.0237(15) 0.0101(13) 0.0146(14) 0.0052(11) -0.0015(11) 0.0031(12)
C8 0.0110(12) 0.0112(12) 0.0112(12) 0.0048(10) 0.0010(10) 0.0037(10)
C9 0.0222(15) 0.0100(13) 0.0155(14) 0.0017(11) -0.0063(12) 0.0037(12)
C10 0.0200(14) 0.0097(13) 0.0153(14) 0.0032(11) -0.0039(11) 0.0051(11)
C11 0.0081(12) 0.0100(12) 0.0137(13) 0.0047(10) 0.0030(10) 0.0046(10)
C12 0.0114(13) 0.0096(12) 0.0120(13) 0.0022(10) 0.0005(10) 0.0038(10)
C13 0.0105(12) 0.0093(12) 0.0105(12) 0.0028(10) 0.0043(10) 0.0046(10)
C14 0.0125(12) 0.0112(12) 0.0103(12) 0.0043(10) 0.0029(10) 0.0071(10)
C15 0.0109(12) 0.0082(12) 0.0126(12) 0.0041(10) 0.0038(10) 0.0053(10)
C16 0.0143(13) 0.0086(12) 0.0137(13) 0.0031(10) 0.0042(10) 0.0062(10)
O1 0.0143(10) 0.0111(9) 0.0096(10) -0.0002(8) 0.0030(8) 0.0049(8)
O2 0.0130(9) 0.0118(9) 0.0083(9) 0.0023(7) 0.0016(7) 0.0080(7)
O3 0.0170(9) 0.0085(9) 0.0106(9) 0.0029(7) 0.0033(7) 0.0052(8)
O4 0.0109(9) 0.0104(9) 0.0094(9) 0.0020(7) 0.0019(7) 0.0047(7)
O5 0.0232(11) 0.0164(10) 0.0085(9) 0.0042(8) 0.0043(8) 0.0139(9)
O6 0.0139(9) 0.0096(9) 0.0102(9) 0.0020(7) 0.0020(7) 0.0072(7)
O7 0.0129(9) 0.0091(9) 0.0152(9) 0.0036(7) 0.0027(7) 0.0028(7)
O8 0.0204(10) 0.0090(9) 0.0116(9) 0.0028(8) 0.0022(8) 0.0062(8)
O9 0.0106(9) 0.0138(9) 0.0172(10) 0.0079(8) 0.0015(8) 0.0063(8)

loop_
_atom_type_symbol
_atom_type_description
_atom_type_scat_dispersion_real
_atom_type_scat_dispersion_imag
_atom_type_scat_source
C C 0.0033 0.0016 'International Tables Vol C Tables 4.2.6.8 and 6.1.1.4'
H H 0.0000 0.0000 'International Tables Vol C Tables 4.2.6.8 and 6.1.1.4'
N N 0.0061 0.0033 'International Tables Vol C Tables 4.2.6.8 and 6.1.1.4'
O O 0.0106 0.0060 'International Tables Vol C Tables 4.2.6.8 and 6.1.1.4'
P P 0.1023 0.0942 'International Tables Vol C Tables 4.2.6.8 and 6.1.1.4'
Cu Cu 0.3201 1.2651 'International Tables Vol C Tables 4.2.6.8 and 6.1.1.4'

loop_
_geom_angle_atom_site_label_1
_geom_angle_atom_site_label_2
_geom_angle_atom_site_label_3
_geom_angle
_geom_angle_site_symmetry_1
_geom_angle_site_symmetry_3
O2 Cu1 O4 161.49(7) . .
O2 Cu1 N2 87.66(8) . .
O4 Cu1 N2 89.11(8) . .
O2 Cu1 N1 90.26(8) . .
O4 Cu1 N1 90.71(8) . .
N2 Cu1 N1 172.85(9) . .
O2 Cu1 O7 106.65(7) . 1_665
O4 Cu1 O7 91.65(7) . 1_665
N2 Cu1 O7 91.53(8) . 1_665
N1 Cu1 O7 95.62(8) . 1_665
O2 P1 O3 114.80(10) . .
O2 P1 O1 106.77(11) . .
O3 P1 O1 111.62(11) . .
O2 P1 C11 109.14(11) . .
O3 P1 C11 108.29(11) . .
O1 P1 C11 105.83(11) . .
O4 P2 O6 112.83(10) . .
O4 P2 O5 109.40(11) . .
O6 P2 O5 111.18(10) . .
O4 P2 C13 108.07(11) . .
O6 P2 C13 108.69(11) . .
O5 P2 C13 106.41(12) . .
O7 P3 O8 113.76(11) . .
O7 P3 O9 113.35(11) . .
O8 P3 O9 108.12(11) . .
O7 P3 C15 115.16(11) . .
O8 P3 C15 101.88(11) . .
O9 P3 C15 103.45(11) . .
C5 N1 C1 116.3(2) . .
C5 N1 Cu1 123.79(18) . .
C1 N1 Cu1 119.89(17) . .
C10 N2 C6 117.6(2) . .
C10 N2 Cu1 120.82(17) . .
C6 N2 Cu1 121.62(18) . .
N1 C1 C2 123.5(2) . .
N1 C1 H1 116.4(18) . .
C2 C1 H1 120.1(18) . .
C1 C2 C3 120.5(2) . .
C1 C2 H2 117.3(19) . .
C3 C2 H2 121.8(19) . .
C4 C3 C2 115.8(2) . .
C4 C3 C3 122.0(3) . 2_676
C2 C3 C3 122.2(3) . 2_676
C5 C4 C3 120.3(3) . .
C5 C4 H4 116(2) . .
C3 C4 H4 124(2) . .
N1 C5 C4 123.6(3) . .
N1 C5 H5 116(2) . .
C4 C5 H5 121(2) . .
N2 C6 C7 123.2(3) . .
N2 C6 H6 116.4(18) . .
C7 C6 H6 120.4(18) . .
C6 C7 C8 119.8(3) . .
C6 C7 H7 119(2) . .
C8 C7 H7 121(2) . .
C7 C8 C9 116.7(2) . .
C7 C8 C8 121.5(3) . 2_767
C9 C8 C8 121.8(3) . 2_767
C10 C9 C8 120.2(3) . .
C10 C9 H9 118(2) . .
C8 C9 H9 122(2) . .
N2 C10 C9 122.5(2) . .
N2 C10 H10 119.4(16) . .
C9 C10 H10 118.1(17) . .
C12 C11 C16 119.0(2) . 1_655
C12 C11 P1 122.28(19) . .
C16 C11 P1 118.76(19) 1_655 .
C11 C12 C15 120.5(2) . 1_655
C11 C12 H12 119.8(17) . .
C15 C12 H12 119.7(17) 1_655 .
C16 C13 C14 118.9(2) . .
C16 C13 P2 118.76(19) . .
C14 C13 P2 122.02(19) . .
C15 C14 C13 120.4(2) . .
C15 C14 H14 119.6(18) . .
C13 C14 H14 119.9(19) . .
C14 C15 C12 119.7(2) . 1_455
C14 C15 P3 121.63(19) . .
C12 C15 P3 118.70(19) 1_455 .
C13 C16 C11 121.5(2) . 1_455
C13 C16 H16 118.3(19) . .
C11 C16 H16 120.2(19) 1_455 .
P1 O1 H1A 115(4) . .
P1 O2 Cu1 136.81(11) . .
P2 O4 Cu1 134.83(11) . .
P2 O5 H5A 117(3) . .
P3 O7 Cu1 144.72(12) . 1_445
P3 O8 H8A 117(3) . .
P3 O9 H9A 118(3) . .

loop_
_geom_bond_atom_site_label_1
_geom_bond_atom_site_label_2
_geom_bond_distance
_geom_bond_site_symmetry_2
Cu1 O2 1.9601(17) .
Cu1 O4 1.9674(17) .
Cu1 N2 2.023(2) .
Cu1 N1 2.042(2) .
Cu1 O7 2.1921(18) 1_665
P1 O2 1.5050(18) .
P1 O3 1.5203(18) .
P1 O1 1.552(2) .
P1 C11 1.801(3) .
P2 O4 1.5059(18) .
P2 O6 1.5175(18) .
P2 O5 1.5568(19) .
P2 C13 1.799(3) .
P3 O7 1.4823(19) .
P3 O8 1.558(2) .
P3 O9 1.5598(19) .
P3 C15 1.789(3) .
N1 C5 1.340(3) .
N1 C1 1.344(3) .
N2 C10 1.337(3) .
N2 C6 1.337(3) .
C1 C2 1.376(4) .
C1 H1 0.94(3) .
C2 C3 1.395(4) .
C2 H2 0.87(3) .
C3 C4 1.393(4) .
C3 C3 1.485(5) 2_676
C4 C5 1.383(4) .
C4 H4 1.00(4) .
C5 H5 0.95(4) .
C6 C7 1.385(4) .
C6 H6 0.93(3) .
C7 C8 1.387(4) .
C7 H7 0.95(3) .
C8 C9 1.391(4) .
C8 C8 1.491(5) 2_767
C9 C10 1.387(4) .
C9 H9 0.89(3) .
C10 H10 0.97(3) .
C11 C12 1.392(3) .
C11 C16 1.398(4) 1_655
C12 C15 1.403(3) 1_655
C12 H12 0.94(3) .
C13 C16 1.388(4) .
C13 C14 1.405(3) .
C14 C15 1.392(4) .
C14 H14 0.95(3) .
C15 C12 1.403(3) 1_455
C16 C11 1.398(4) 1_455
C16 H16 0.94(3) .
O1 H1A 0.67(4) .
O5 H5A 0.74(4) .
O7 Cu1 2.1921(18) 1_445
O8 H8A 0.81(4) .
O9 H9A 0.87(4) .

loop_
_geom_hbond_atom_site_label_D
_geom_hbond_atom_site_label_H
_geom_hbond_atom_site_label_A
_geom_hbond_distance_DH
_geom_hbond_distance_HA
_geom_hbond_distance_DA
_geom_hbond_angle_DHA
_geom_hbond_site_symmetry_A
O1 H1A O3 0.67(4) 1.88(4) 2.544(3) 170(5) 2_766
O9 H9A O6 0.87(4) 1.70(4) 2.556(2) 167(4) 1_545
O8 H8A O3 0.81(4) 1.75(4) 2.563(3) 176(4) 1_445
O5 H5A O6 0.74(4) 1.83(4) 2.578(3) 179(4) 2_677

loop_
_geom_torsion_atom_site_label_1
_geom_torsion_atom_site_label_2
_geom_torsion_atom_site_label_3
_geom_torsion_atom_site_label_4
_geom_torsion
_geom_torsion_site_symmetry_1
_geom_torsion_site_symmetry_4
O2 Cu1 N1 C5 3.0(2) . .
O4 Cu1 N1 C5 -158.5(2) . .
N2 Cu1 N1 C5 -70.0(8) . .
O7 Cu1 N1 C5 109.7(2) 1_665 .
O2 Cu1 N1 C1 -175.6(2) . .
O4 Cu1 N1 C1 22.9(2) . .
N2 Cu1 N1 C1 111.3(7) . .
O7 Cu1 N1 C1 -68.9(2) 1_665 .
O2 Cu1 N2 C10 142.9(2) . .
O4 Cu1 N2 C10 -55.4(2) . .
N1 Cu1 N2 C10 -144.0(6) . .
O7 Cu1 N2 C10 36.3(2) 1_665 .
O2 Cu1 N2 C6 -36.5(2) . .
O4 Cu1 N2 C6 125.3(2) . .
N1 Cu1 N2 C6 36.7(8) . .
O7 Cu1 N2 C6 -143.1(2) 1_665 .
C5 N1 C1 C2 0.8(4) . .
Cu1 N1 C1 C2 179.5(2) . .
N1 C1 C2 C3 -0.9(4) . .
C1 C2 C3 C4 -0.3(4) . .
C1 C2 C3 C3 179.7(3) . 2_676
C2 C3 C4 C5 1.5(4) . .
C3 C3 C4 C5 -178.5(3) 2_676 .
C1 N1 C5 C4 0.6(5) . .
Cu1 N1 C5 C4 -178.1(2) . .
C3 C4 C5 N1 -1.8(5) . .
C10 N2 C6 C7 -0.7(4) . .
Cu1 N2 C6 C7 178.7(2) . .
N2 C6 C7 C8 -0.1(5) . .
C6 C7 C8 C9 1.1(4) . .
C6 C7 C8 C8 -179.7(3) . 2_767
C7 C8 C9 C10 -1.4(4) . .
C8 C8 C9 C10 179.5(3) 2_767 .
C6 N2 C10 C9 0.4(4) . .
Cu1 N2 C10 C9 -179.0(2) . .
C8 C9 C10 N2 0.6(5) . .
O2 P1 C11 C12 104.5(2) . .
O3 P1 C11 C12 -129.9(2) . .
O1 P1 C11 C12 -10.1(3) . .
O2 P1 C11 C16 -75.7(2) . 1_655
O3 P1 C11 C16 49.9(2) . 1_655
O1 P1 C11 C16 169.7(2) . 1_655
C16 C11 C12 C15 1.7(4) 1_655 1_655
P1 C11 C12 C15 -178.50(19) . 1_655
O4 P2 C13 C16 -92.5(2) . .
O6 P2 C13 C16 30.3(2) . .
O5 P2 C13 C16 150.1(2) . .
O4 P2 C13 C14 81.3(2) . .
O6 P2 C13 C14 -156.0(2) . .
O5 P2 C13 C14 -36.1(2) . .
C16 C13 C14 C15 1.5(4) . .
P2 C13 C14 C15 -172.3(2) . .
C13 C14 C15 C12 -0.6(4) . 1_455
C13 C14 C15 P3 178.54(19) . .
O7 P3 C15 C14 101.6(2) . .
O8 P3 C15 C14 -134.8(2) . .
O9 P3 C15 C14 -22.7(2) . .
O7 P3 C15 C12 -79.2(2) . 1_455
O8 P3 C15 C12 44.4(2) . 1_455
O9 P3 C15 C12 156.5(2) . 1_455
C14 C13 C16 C11 -0.8(4) . 1_455
P2 C13 C16 C11 173.2(2) . 1_455
O3 P1 O2 Cu1 -47.81(19) . .
O1 P1 O2 Cu1 -172.08(14) . .
C11 P1 O2 Cu1 73.95(18) . .
O4 Cu1 O2 P1 -170.04(17) . .
N2 Cu1 O2 P1 -89.90(16) . .
N1 Cu1 O2 P1 96.94(16) . .
O7 Cu1 O2 P1 0.99(17) 1_665 .
O6 P2 O4 Cu1 -144.72(13) . .
O5 P2 O4 Cu1 90.96(16) . .
C13 P2 O4 Cu1 -24.51(18) . .
O2 Cu1 O4 P2 5.3(3) . .
N2 Cu1 O4 P2 -74.58(16) . .
N1 Cu1 O4 P2 98.28(16) . .
O7 Cu1 O4 P2 -166.08(15) 1_665 .
O8 P3 O7 Cu1 -14.3(2) . 1_445
O9 P3 O7 Cu1 -138.40(18) . 1_445
C15 P3 O7 Cu1 102.7(2) . 1_445
